data_1543359
loop_
_publ_author_name
'Fern\'andez-P\'erez, H\'ector'
'Lao, Joan R.'
'Vidal-Ferran, Anton'

_publ_section_title
;
 Stereoselective Rh-Catalyzed Hydrogenative Desymmetrization of Achiral
 Substituted 1,4-Dienes.
;
_journal_issue 12
_journal_name_full 'Organic letters'
_journal_page_first 2836
_journal_page_last 2839
_journal_paper_doi 10.1021/acs.orglett.6b01088
_journal_volume 18
_journal_year 2016
_chemical_absolute_configuration ad
_chemical_formula_sum 'C20 H25 N O2'
_chemical_formula_weight 311.41
_space_group_IT_number 4
_space_group_name_Hall 'P 2yb'
_symmetry_cell_setting monoclinic
_symmetry_space_group_name_Hall 'P 2yb'
_symmetry_space_group_name_H-M 'P 1 21 1'
_atom_sites_solution_hydrogens mixed
_audit_creation_method SHELXL-2014/7
_cell_angle_alpha 90
_cell_angle_beta 96.069(4)
_cell_angle_gamma 90
_cell_formula_units_Z 4
_cell_length_a 9.3889(11)
_cell_length_b 11.6277(14)
_cell_length_c 16.0269(18)
_cell_measurement_reflns_used 3984
_cell_measurement_temperature 100(2)
_cell_measurement_theta_max 24.27
_cell_measurement_theta_min 2.17
_cell_volume 1739.9(4)
_computing_cell_refinement 'Bruker APEX2 v2014.9-0'
_computing_data_collection 'Bruker APEX2 v2014.9-0'
_computing_data_reduction 'Bruker SAINT V7.60A'
_computing_molecular_graphics 'Bruker SHELXTL'
_computing_publication_material 'Bruker SHELXTL'
_computing_structure_refinement 'SHELXL-2014 (Sheldrick, 2014)'
_computing_structure_solution 'SHELXS-2014 (Sheldrick, 2014)'
_diffrn_ambient_temperature 100(2)
_diffrn_detector_area_resol_mean 512
_diffrn_detector_type '4K CCD area detector APEX II'
_diffrn_measured_fraction_theta_full 1.000
_diffrn_measured_fraction_theta_max 0.994
_diffrn_measurement_device_type 'APEX DUO Kappa 4-axis goniometer'
_diffrn_measurement_method
;
 Fullsphere data collection, phi and omega scans
;
_diffrn_measurement_specimen_support 'magnetic support with MicroMount'
_diffrn_radiation_monochromator 'Quazar MX Multilayer Optics'
_diffrn_radiation_type MoK\a
_diffrn_radiation_wavelength 0.71073
_diffrn_reflns_av_R_equivalents 0.0796
_diffrn_reflns_av_unetI/netI 0.0921
_diffrn_reflns_Laue_measured_fraction_full 1.000
_diffrn_reflns_Laue_measured_fraction_max 0.994
_diffrn_reflns_limit_h_max 9
_diffrn_reflns_limit_h_min -11
_diffrn_reflns_limit_k_max 14
_diffrn_reflns_limit_k_min -14
_diffrn_reflns_limit_l_max 19
_diffrn_reflns_limit_l_min -19
_diffrn_reflns_number 21143
_diffrn_reflns_point_group_measured_fraction_full 0.999
_diffrn_reflns_point_group_measured_fraction_max 0.991
_diffrn_reflns_theta_full 25.242
_diffrn_reflns_theta_max 26.152
_diffrn_reflns_theta_min 1.278
_diffrn_source 'Microfocus source E025 IuS'
_diffrn_source_current 0.6
_diffrn_source_power 50
_diffrn_source_size '0.2 mm x 0.2 mm fine focus'
_diffrn_source_type 'Bruker APEX DUO'
_exptl_absorpt_coefficient_mu 0.076
_exptl_absorpt_correction_T_max 0.998
_exptl_absorpt_correction_T_min 0.665
_exptl_absorpt_correction_type multi-scan
_exptl_absorpt_process_details
; 
 SADABS Version 2008/1 Bruker-Nonius
 Blessing, Acta Cryst. (1995) A51 33-38
;
_exptl_crystal_colour colourless
_exptl_crystal_density_diffrn 1.189
_exptl_crystal_description needle
_exptl_crystal_F_000 672
_exptl_crystal_size_max 0.25
_exptl_crystal_size_mid 0.06
_exptl_crystal_size_min 0.02
_refine_diff_density_max 0.552
_refine_diff_density_min -0.320
_refine_diff_density_rms 0.099
_refine_ls_abs_structure_details
;
 Flack x determined using 1647 quotients [(I+)-(I-)]/[(I+)+(I-)]
 (Parsons, Flack and Wagner, Acta Cryst. B69 (2013) 249-259).
;
_refine_ls_abs_structure_Flack 0.8(10)
_refine_ls_extinction_method none
_refine_ls_goodness_of_fit_ref 1.035
_refine_ls_hydrogen_treatment noref
_refine_ls_matrix_type full
_refine_ls_number_parameters 426
_refine_ls_number_reflns 6896
_refine_ls_number_restraints 3
_refine_ls_restrained_S_all 1.035
_refine_ls_R_factor_all 0.1277
_refine_ls_R_factor_gt 0.0903
_refine_ls_shift/su_max 0.000
_refine_ls_shift/su_mean 0.000
_refine_ls_structure_factor_coef Fsqd
_refine_ls_weighting_details 'w=1/[\s^2^(Fo^2^)+(0.1797P)^2^] where P=(Fo^2^+2Fc^2^)/3'
_refine_ls_weighting_scheme calc
_refine_ls_wR_factor_gt 0.2405
_refine_ls_wR_factor_ref 0.2703
_reflns_Friedel_coverage 0.896
_reflns_Friedel_fraction_full 0.997
_reflns_Friedel_fraction_max 0.988
_reflns_number_gt 4734
_reflns_number_total 6896
_reflns_threshold_expression 'I > 2\s(I)'
_cod_data_source_file ol6b01088_si_002.cif
_cod_data_source_block mo_JL260b_0m
_cod_depositor_comments
;
The following automatic conversions were performed:

'_symmetry_cell_setting' value 'Monoclinic' changed to 'monoclinic'
according to
/usr/data/users/saulius/crontab/automatic-downloads/rss-feeds/ACS/lib/dictionaries/cif_core.dic
dictionary named 'cif_core.dic' version 2.4.2 from 2011-04-26.

'_exptl_absorpt_correction_type' value 'Multi-scan' changed to
'multi-scan' according to
/usr/data/users/saulius/crontab/automatic-downloads/rss-feeds/ACS/lib/dictionaries/cif_core.dic
dictionary named 'cif_core.dic' version 2.4.2 from 2011-04-26.

Automatic conversion script
Id: cif_fix_values 4268 2015-11-12 08:31:59Z antanas 

 Adding full bibliography for 1543359.cif.
;
_cod_original_sg_symbol_H-M P2(1)
_cod_database_code 1543359
_shelx_shelxl_version_number 2014/7
_shelx_space_group_comment
;
The symmetry employed for this shelxl refinement is uniquely defined
by the following loop, which should always be used as a source of
symmetry information in preference to the above space-group names.
They are only intended as comments.
;
_shelx_estimated_absorpt_t_min 0.981
_shelx_estimated_absorpt_t_max 0.998

loop_
_space_group_symop_operation_xyz
'x, y, z'
'-x, y+1/2, -z'

loop_
_atom_site_label
_atom_site_type_symbol
_atom_site_fract_x
_atom_site_fract_y
_atom_site_fract_z
_atom_site_U_iso_or_equiv
_atom_site_adp_type
_atom_site_occupancy
_atom_site_site_symmetry_order
_atom_site_calc_flag
_atom_site_refinement_flags_posn
_atom_site_refinement_flags_adp
N1A N 0.9372(6) 0.9140(5) 0.7161(3) 0.0310(13) Uani 1 1 d D .
H1NA H 0.846(3) 0.901(7) 0.726(5) 0.047 Uiso 1 1 d D U
O1A O 1.1519(4) 0.9924(4) 0.7692(3) 0.0400(12) Uani 1 1 d . .
O2A O 0.9400(4) 1.0514(4) 0.8098(3) 0.0389(12) Uani 1 1 d . .
C1A C 0.9890(7) 0.8317(5) 0.6603(4) 0.0291(14) Uani 1 1 d . .
C2A C 1.1046(7) 0.7629(6) 0.6858(5) 0.0348(16) Uani 1 1 d . .
H2A H 1.1519 0.7700 0.7409 0.042 Uiso 1 1 calc R U
C3A C 1.1521(7) 0.6824(6) 0.6302(5) 0.0379(17) Uani 1 1 d . .
H3A H 1.2326 0.6358 0.6482 0.045 Uiso 1 1 calc R U
C4A C 1.0868(8) 0.6692(5) 0.5522(5) 0.0350(17) Uani 1 1 d . .
H4A H 1.1216 0.6135 0.5159 0.042 Uiso 1 1 calc R U
C5A C 0.9670(7) 0.7372(5) 0.5234(4) 0.0304(15) Uani 1 1 d . .
C6A C 0.8953(8) 0.7256(5) 0.4423(4) 0.0351(16) Uani 1 1 d . .
H6A H 0.9286 0.6708 0.4049 0.042 Uiso 1 1 calc R U
C7A C 0.7775(8) 0.7924(6) 0.4161(5) 0.0388(17) Uani 1 1 d . .
H7A H 0.7280 0.7814 0.3618 0.047 Uiso 1 1 calc R U
C8A C 0.7311(7) 0.8767(6) 0.4700(4) 0.0347(16) Uani 1 1 d . .
H8A H 0.6521 0.9244 0.4510 0.042 Uiso 1 1 calc R U
C9A C 0.7967(7) 0.8909(5) 0.5477(5) 0.0335(16) Uani 1 1 d . .
H9A H 0.7617 0.9475 0.5831 0.040 Uiso 1 1 calc R U
C10A C 0.9182(7) 0.8230(5) 0.5787(4) 0.0288(14) Uani 1 1 d . .
C11A C 1.0238(7) 0.9855(6) 0.7652(4) 0.0333(15) Uani 1 1 d . .
C12A C 1.0114(8) 1.1186(6) 0.8767(4) 0.0371(16) Uani 1 1 d . .
H12A H 1.1164 1.1021 0.8800 0.044 Uiso 1 1 calc R U
C13A C 0.9883(8) 1.2476(7) 0.8594(6) 0.056(2) Uani 1 1 d . .
H13A H 1.0381 1.2895 0.9086 0.067 Uiso 1 1 calc R U
C14A C 1.0566(11) 1.2849(8) 0.7844(6) 0.060(2) Uani 1 1 d . .
H14A H 1.0101 1.2437 0.7348 0.072 Uiso 1 1 calc R U
H14B H 1.1585 1.2613 0.7918 0.072 Uiso 1 1 calc R U
C15A C 1.0496(11) 1.4137(8) 0.7664(7) 0.069(3) Uani 1 1 d . .
H15A H 1.0995 1.4305 0.7171 0.103 Uiso 1 1 calc R U
H15B H 1.0954 1.4558 0.8150 0.103 Uiso 1 1 calc R U
H15C H 0.9492 1.4376 0.7555 0.103 Uiso 1 1 calc R U
C16A C 0.9566(9) 1.0800(9) 0.9592(5) 0.056(2) Uani 1 1 d . .
C17A C 1.0301(10) 1.1285(10) 1.0363(6) 0.068(3) Uani 1 1 d . .
H17A H 1.1197 1.1648 1.0220 0.082 Uiso 1 1 calc R U
H17B H 1.0577 1.0640 1.0750 0.082 Uiso 1 1 calc R U
C18A C 0.9485(11) 1.2182(10) 1.0850(6) 0.071(3) Uani 1 1 d . .
H18A H 1.0143 1.2494 1.1310 0.107 Uiso 1 1 d R U
H18B H 0.9142 1.2806 1.0469 0.107 Uiso 1 1 d R U
H18C H 0.8669 1.1818 1.1078 0.107 Uiso 1 1 d R U
C19A C 0.8286(9) 1.2789(8) 0.8556(6) 0.059(2) Uani 1 1 d . .
H19A H 0.8189 1.3612 0.8669 0.089 Uiso 1 1 calc R U
H19B H 0.7841 1.2344 0.8979 0.089 Uiso 1 1 calc R U
H19C H 0.7811 1.2610 0.7998 0.089 Uiso 1 1 calc R U
C20A C 0.8517(11) 0.9997(9) 0.9596(7) 0.072(3) Uani 1 1 d . .
H20A H 0.8233 0.9730 1.0114 0.087 Uiso 1 1 calc R U
H20B H 0.8066 0.9703 0.9082 0.087 Uiso 1 1 calc R U
N1B N 0.5690(5) 0.4484(5) 0.2891(3) 0.0315(13) Uani 1 1 d D .
H1NB H 0.664(2) 0.435(7) 0.288(5) 0.047 Uiso 1 1 d D U
O1B O 0.3474(5) 0.3804(4) 0.2406(3) 0.0417(13) Uani 1 1 d . .
O2B O 0.5461(4) 0.3237(4) 0.1832(3) 0.0320(11) Uani 1 1 d . .
C1B C 0.5252(7) 0.5273(5) 0.3491(4) 0.0334(16) Uani 1 1 d . .
C2B C 0.4118(7) 0.6015(6) 0.3269(5) 0.0380(16) Uani 1 1 d . .
H2B H 0.3632 0.5995 0.2718 0.046 Uiso 1 1 calc R U
C3B C 0.3690(8) 0.6800(7) 0.3866(5) 0.0451(19) Uani 1 1 d . .
H3B H 0.2925 0.7318 0.3709 0.054 Uiso 1 1 calc R U
C4B C 0.4342(8) 0.6826(6) 0.4646(5) 0.0419(19) Uani 1 1 d . .
H4B H 0.4005 0.7341 0.5042 0.050 Uiso 1 1 calc R U
C5B C 0.5542(7) 0.6095(6) 0.4903(5) 0.0383(17) Uani 1 1 d . .
C6B C 0.6292(8) 0.6149(6) 0.5699(5) 0.0434(19) Uani 1 1 d . .
H6B H 0.5996 0.6681 0.6096 0.052 Uiso 1 1 calc R U
C7B C 0.7441(9) 0.5457(7) 0.5922(5) 0.0461(19) Uani 1 1 d . .
H7B H 0.7948 0.5514 0.6466 0.055 Uiso 1 1 calc R U
C8B C 0.7869(8) 0.4654(6) 0.5337(5) 0.0400(17) Uani 1 1 d . .
H8B H 0.8664 0.4166 0.5494 0.048 Uiso 1 1 calc R U
C9B C 0.7165(7) 0.4569(6) 0.4554(4) 0.0327(15) Uani 1 1 d . .
H9B H 0.7468 0.4016 0.4173 0.039 Uiso 1 1 calc R U
C10B C 0.5984(7) 0.5294(5) 0.4297(4) 0.0299(15) Uani 1 1 d . .
C11B C 0.4751(7) 0.3851(6) 0.2379(4) 0.0328(15) Uani 1 1 d . .
C12B C 0.4554(7) 0.2503(6) 0.1250(4) 0.0328(15) Uani 1 1 d . .
H12B H 0.3585 0.2867 0.1155 0.039 Uiso 1 1 calc R U
C13B C 0.5193(7) 0.2497(6) 0.0421(4) 0.0351(15) Uani 1 1 d . .
H13B H 0.6097 0.2037 0.0503 0.042 Uiso 1 1 calc R U
C14B C 0.4153(8) 0.1854(7) -0.0236(4) 0.0388(16) Uani 1 1 d . .
H14E H 0.3851 0.1131 0.0020 0.047 Uiso 1 1 calc R U
H14F H 0.3287 0.2334 -0.0365 0.047 Uiso 1 1 calc R U
C15B C 0.4742(9) 0.1564(7) -0.1044(5) 0.0457(18) Uani 1 1 d . .
H15G H 0.4008 0.1165 -0.1417 0.068 Uiso 1 1 calc R U
H15H H 0.5581 0.1065 -0.0929 0.068 Uiso 1 1 calc R U
H15I H 0.5022 0.2273 -0.1314 0.068 Uiso 1 1 calc R U
C16B C 0.4395(8) 0.1367(6) 0.1677(4) 0.0391(16) Uani 1 1 d . .
C17B C 0.5673(8) 0.0610(7) 0.1800(5) 0.0489(19) Uani 1 1 d . .
H17E H 0.6500 0.1069 0.2048 0.059 Uiso 1 1 calc R U
H17F H 0.5899 0.0333 0.1244 0.059 Uiso 1 1 calc R U
C18B C 0.5491(11) -0.0432(8) 0.2364(6) 0.060(2) Uani 1 1 d . .
H18G H 0.6369 -0.0894 0.2411 0.090 Uiso 1 1 calc R U
H18H H 0.4685 -0.0901 0.2119 0.090 Uiso 1 1 calc R U
H18I H 0.5301 -0.0168 0.2922 0.090 Uiso 1 1 calc R U
C19B C 0.5583(8) 0.3673(6) 0.0137(5) 0.0415(17) Uani 1 1 d . .
H19G H 0.5984 0.3616 -0.0401 0.062 Uiso 1 1 calc R U
H19H H 0.6294 0.4015 0.0556 0.062 Uiso 1 1 calc R U
H19I H 0.4724 0.4158 0.0072 0.062 Uiso 1 1 calc R U
C20B C 0.3126(9) 0.1098(8) 0.1940(5) 0.053(2) Uani 1 1 d . .
H20E H 0.3011 0.0391 0.2222 0.064 Uiso 1 1 calc R U
H20F H 0.2343 0.1616 0.1846 0.064 Uiso 1 1 calc R U

loop_
_atom_site_aniso_label
_atom_site_aniso_U_11
_atom_site_aniso_U_22
_atom_site_aniso_U_33
_atom_site_aniso_U_23
_atom_site_aniso_U_13
_atom_site_aniso_U_12
N1A 0.022(3) 0.037(3) 0.036(3) -0.008(2) 0.011(2) 0.001(2)
O1A 0.016(2) 0.050(3) 0.057(3) -0.013(2) 0.014(2) -0.005(2)
O2A 0.018(2) 0.048(3) 0.052(3) -0.015(2) 0.012(2) -0.003(2)
C1A 0.025(3) 0.023(3) 0.042(4) -0.001(3) 0.012(3) -0.005(3)
C2A 0.024(3) 0.035(4) 0.047(4) 0.008(3) 0.013(3) 0.000(3)
C3A 0.031(4) 0.029(3) 0.056(5) 0.002(3) 0.014(3) 0.005(3)
C4A 0.040(4) 0.019(3) 0.049(4) 0.002(3) 0.021(4) 0.004(3)
C5A 0.032(3) 0.021(3) 0.041(4) 0.002(3) 0.019(3) -0.007(3)
C6A 0.049(4) 0.022(3) 0.038(4) -0.002(3) 0.020(3) -0.004(3)
C7A 0.048(4) 0.034(4) 0.035(4) 0.007(3) 0.005(3) -0.010(3)
C8A 0.040(4) 0.027(3) 0.038(4) 0.005(3) 0.008(3) -0.004(3)
C9A 0.033(4) 0.023(3) 0.047(4) 0.003(3) 0.017(3) -0.003(3)
C10A 0.030(3) 0.020(3) 0.039(4) 0.003(3) 0.018(3) 0.003(3)
C11A 0.034(4) 0.036(4) 0.032(4) -0.005(3) 0.013(3) -0.002(3)
C12A 0.028(3) 0.043(4) 0.041(4) -0.009(3) 0.006(3) -0.003(3)
C13A 0.035(4) 0.044(4) 0.089(6) -0.007(4) 0.009(4) -0.002(4)
C14A 0.068(6) 0.058(5) 0.057(5) 0.000(4) 0.023(5) -0.002(5)
C15A 0.058(6) 0.058(5) 0.093(7) 0.007(5) 0.028(5) 0.002(5)
C16A 0.034(4) 0.086(7) 0.050(5) -0.003(4) 0.011(4) -0.006(4)
C17A 0.055(5) 0.095(8) 0.055(5) -0.008(5) 0.007(4) -0.003(5)
C18A 0.056(5) 0.089(8) 0.071(6) -0.021(5) 0.009(5) -0.006(5)
C19A 0.047(5) 0.050(5) 0.084(6) -0.003(5) 0.018(4) 0.010(4)
C20A 0.085(7) 0.064(6) 0.072(6) 0.010(5) 0.031(6) 0.008(6)
N1B 0.019(3) 0.031(3) 0.046(3) -0.007(3) 0.014(3) -0.001(2)
O1B 0.021(2) 0.048(3) 0.058(3) -0.012(2) 0.014(2) -0.005(2)
O2B 0.020(2) 0.036(2) 0.041(3) -0.009(2) 0.006(2) -0.0018(18)
C1B 0.030(3) 0.027(3) 0.047(4) -0.003(3) 0.023(3) -0.001(3)
C2B 0.031(4) 0.029(3) 0.056(4) -0.003(3) 0.011(3) 0.005(3)
C3B 0.035(4) 0.038(4) 0.066(5) -0.003(4) 0.023(4) 0.005(3)
C4B 0.033(4) 0.030(4) 0.068(5) -0.012(3) 0.028(4) -0.001(3)
C5B 0.038(4) 0.027(3) 0.055(5) -0.009(3) 0.025(3) -0.008(3)
C6B 0.050(5) 0.031(4) 0.054(5) -0.009(3) 0.029(4) -0.010(3)
C7B 0.056(5) 0.042(4) 0.043(4) -0.001(3) 0.016(4) -0.016(4)
C8B 0.049(4) 0.025(3) 0.048(4) 0.000(3) 0.015(4) -0.006(3)
C9B 0.033(4) 0.024(3) 0.043(4) -0.007(3) 0.016(3) -0.004(3)
C10B 0.026(3) 0.018(3) 0.048(4) -0.004(3) 0.020(3) -0.008(3)
C11B 0.024(3) 0.030(4) 0.045(4) 0.000(3) 0.009(3) -0.001(3)
C12B 0.026(3) 0.032(3) 0.040(4) -0.003(3) 0.000(3) 0.002(3)
C13B 0.029(3) 0.039(4) 0.038(4) -0.002(3) 0.007(3) -0.001(3)
C14B 0.034(4) 0.044(4) 0.038(4) -0.005(3) 0.003(3) -0.010(3)
C15B 0.051(5) 0.044(4) 0.041(4) -0.002(3) 0.002(4) -0.006(4)
C16B 0.034(4) 0.043(4) 0.039(4) -0.005(3) 0.000(3) -0.012(3)
C17B 0.039(4) 0.048(4) 0.059(5) 0.003(4) 0.006(4) 0.005(4)
C18B 0.075(6) 0.047(5) 0.056(5) 0.003(4) 0.001(4) 0.008(4)
C19B 0.050(4) 0.035(4) 0.040(4) 0.002(3) 0.009(3) -0.003(3)
C20B 0.050(5) 0.060(5) 0.051(5) 0.005(4) 0.014(4) 0.001(4)

loop_
_atom_type_symbol
_atom_type_description
_atom_type_scat_dispersion_real
_atom_type_scat_dispersion_imag
_atom_type_scat_source
C C 0.0033 0.0016 'International Tables Vol C Tables 4.2.6.8 and 6.1.1.4'
H H 0.0000 0.0000 'International Tables Vol C Tables 4.2.6.8 and 6.1.1.4'
N N 0.0061 0.0033 'International Tables Vol C Tables 4.2.6.8 and 6.1.1.4'
O O 0.0106 0.0060 'International Tables Vol C Tables 4.2.6.8 and 6.1.1.4'

loop_
_geom_angle_atom_site_label_1
_geom_angle_atom_site_label_2
_geom_angle_atom_site_label_3
_geom_angle
C11A N1A C1A 123.4(5)
C11A O2A C12A 116.8(5)
C2A C1A C10A 121.0(6)
C2A C1A N1A 120.9(6)
C10A C1A N1A 118.2(6)
C1A C2A C3A 119.7(7)
C4A C3A C2A 121.7(6)
C3A C4A C5A 120.6(6)
C6A C5A C4A 122.4(6)
C6A C5A C10A 118.9(6)
C4A C5A C10A 118.7(6)
C7A C6A C5A 121.2(6)
C6A C7A C8A 119.7(7)
C9A C8A C7A 121.0(7)
C8A C9A C10A 121.7(6)
C1A C10A C9A 124.3(6)
C1A C10A C5A 118.2(6)
C9A C10A C5A 117.5(6)
O1A C11A O2A 124.7(6)
O1A C11A N1A 127.4(6)
O2A C11A N1A 107.9(5)
O2A C12A C16A 108.2(6)
O2A C12A C13A 110.5(6)
C16A C12A C13A 112.7(7)
C14A C13A C12A 111.5(7)
C14A C13A C19A 113.7(8)
C12A C13A C19A 110.9(7)
C13A C14A C15A 115.3(8)
C20A C16A C17A 122.6(8)
C20A C16A C12A 121.0(8)
C17A C16A C12A 116.4(7)
C16A C17A C18A 118.0(8)
C11B N1B C1B 122.9(5)
C11B O2B C12B 115.1(5)
C2B C1B C10B 121.0(6)
C2B C1B N1B 119.9(6)
C10B C1B N1B 119.2(6)
C1B C2B C3B 119.7(7)
C4B C3B C2B 121.0(7)
C3B C4B C5B 121.6(7)
C6B C5B C4B 122.8(7)
C6B C5B C10B 119.6(7)
C4B C5B C10B 117.6(7)
C7B C6B C5B 121.6(7)
C6B C7B C8B 119.3(7)
C9B C8B C7B 121.1(7)
C8B C9B C10B 120.9(6)
C1B C10B C9B 123.4(6)
C1B C10B C5B 119.1(6)
C9B C10B C5B 117.5(6)
O1B C11B N1B 126.0(6)
O1B C11B O2B 123.8(6)
N1B C11B O2B 110.1(5)
O2B C12B C16B 107.4(5)
O2B C12B C13B 107.7(5)
C16B C12B C13B 117.6(6)
C19B C13B C12B 113.2(6)
C19B C13B C14B 113.0(6)
C12B C13B C14B 108.6(5)
C15B C14B C13B 115.6(6)
C20B C16B C17B 123.5(7)
C20B C16B C12B 118.8(7)
C17B C16B C12B 117.7(6)
C16B C17B C18B 114.1(7)

loop_
_geom_bond_atom_site_label_1
_geom_bond_atom_site_label_2
_geom_bond_distance
N1A C11A 1.355(9)
N1A C1A 1.430(8)
O1A C11A 1.200(8)
O2A C11A 1.355(8)
O2A C12A 1.434(8)
C1A C2A 1.375(9)
C1A C10A 1.406(10)
C2A C3A 1.397(10)
C3A C4A 1.343(10)
C4A C5A 1.412(10)
C5A C6A 1.405(10)
C5A C10A 1.441(9)
C6A C7A 1.381(10)
C7A C8A 1.407(10)
C8A C9A 1.339(11)
C9A C10A 1.433(9)
C12A C16A 1.536(11)
C12A C13A 1.537(12)
C13A C14A 1.486(13)
C13A C19A 1.538(12)
C14A C15A 1.525(13)
C16A C20A 1.358(14)
C16A C17A 1.463(12)
C17A C18A 1.552(14)
N1B C11B 1.356(9)
N1B C1B 1.421(8)
O1B C11B 1.206(8)
O2B C11B 1.359(8)
O2B C12B 1.468(8)
C1B C2B 1.388(10)
C1B C10B 1.398(10)
C2B C3B 1.411(10)
C3B C4B 1.334(12)
C4B C5B 1.436(11)
C5B C6B 1.391(11)
C5B C10B 1.438(9)
C6B C7B 1.363(12)
C7B C8B 1.411(11)
C8B C9B 1.360(11)
C9B C10B 1.419(10)
C12B C16B 1.503(10)
C12B C13B 1.515(9)
C13B C19B 1.499(10)
C13B C14B 1.550(10)
C14B C15B 1.499(10)
C16B C20B 1.342(10)
C16B C17B 1.485(11)
C17B C18B 1.532(12)

loop_
_geom_torsion_atom_site_label_1
_geom_torsion_atom_site_label_2
_geom_torsion_atom_site_label_3
_geom_torsion_atom_site_label_4
_geom_torsion
C11A N1A C1A C2A 45.3(9)
C11A N1A C1A C10A -134.9(7)
C10A C1A C2A C3A -0.4(9)
N1A C1A C2A C3A 179.3(6)
C1A C2A C3A C4A -0.7(10)
C2A C3A C4A C5A 0.1(10)
C3A C4A C5A C6A -179.7(6)
C3A C4A C5A C10A 1.5(9)
C4A C5A C6A C7A 179.3(6)
C10A C5A C6A C7A -1.8(9)
C5A C6A C7A C8A 2.5(10)
C6A C7A C8A C9A -2.2(10)
C7A C8A C9A C10A 1.4(10)
C2A C1A C10A C9A 179.5(6)
N1A C1A C10A C9A -0.3(9)
C2A C1A C10A C5A 2.0(9)
N1A C1A C10A C5A -177.7(5)
C8A C9A C10A C1A -178.2(6)
C8A C9A C10A C5A -0.7(9)
C6A C5A C10A C1A 178.6(6)
C4A C5A C10A C1A -2.5(8)
C6A C5A C10A C9A 0.9(8)
C4A C5A C10A C9A 179.8(6)
C12A O2A C11A O1A -11.7(10)
C12A O2A C11A N1A 169.0(6)
C1A N1A C11A O1A 0.7(12)
C1A N1A C11A O2A 180.0(6)
C11A O2A C12A C16A -119.3(7)
C11A O2A C12A C13A 116.9(7)
O2A C12A C13A C14A -65.2(8)
C16A C12A C13A C14A 173.6(7)
O2A C12A C13A C19A 62.6(9)
C16A C12A C13A C19A -58.6(9)
C12A C13A C14A C15A -175.3(8)
C19A C13A C14A C15A 58.4(12)
O2A C12A C16A C20A -3.5(11)
C13A C12A C16A C20A 119.0(10)
O2A C12A C16A C17A 172.6(7)
C13A C12A C16A C17A -64.9(10)
C20A C16A C17A C18A -75.2(14)
C12A C16A C17A C18A 108.8(10)
C11B N1B C1B C2B -44.4(9)
C11B N1B C1B C10B 136.1(7)
C10B C1B C2B C3B -0.3(10)
N1B C1B C2B C3B -179.8(6)
C1B C2B C3B C4B -1.2(11)
C2B C3B C4B C5B 2.7(11)
C3B C4B C5B C6B 176.4(7)
C3B C4B C5B C10B -2.5(10)
C4B C5B C6B C7B -179.0(7)
C10B C5B C6B C7B -0.1(10)
C5B C6B C7B C8B -0.9(11)
C6B C7B C8B C9B 0.7(11)
C7B C8B C9B C10B 0.7(10)
C2B C1B C10B C9B -178.9(6)
N1B C1B C10B C9B 0.5(9)
C2B C1B C10B C5B 0.4(9)
N1B C1B C10B C5B 179.9(5)
C8B C9B C10B C1B 177.7(6)
C8B C9B C10B C5B -1.7(9)
C6B C5B C10B C1B -177.9(6)
C4B C5B C10B C1B 1.0(9)
C6B C5B C10B C9B 1.4(9)
C4B C5B C10B C9B -179.7(6)
C1B N1B C11B O1B -6.1(11)
C1B N1B C11B O2B 175.6(6)
C12B O2B C11B O1B 0.9(9)
C12B O2B C11B N1B 179.3(5)
C11B O2B C12B C16B -87.5(7)
C11B O2B C12B C13B 145.0(6)
O2B C12B C13B C19B -46.7(7)
C16B C12B C13B C19B -168.1(6)
O2B C12B C13B C14B -173.0(5)
C16B C12B C13B C14B 65.6(8)
C19B C13B C14B C15B 65.1(8)
C12B C13B C14B C15B -168.5(6)
O2B C12B C16B C20B 108.5(7)
C13B C12B C16B C20B -130.0(7)
O2B C12B C16B C17B -70.3(7)
C13B C12B C16B C17B 51.2(9)
C20B C16B C17B C18B -8.3(11)
C12B C16B C17B C18B 170.5(7)
